data_9000986
loop_
_publ_author_name
'Effenberger, H.'
'Pertlik, F.'
'Zemann, J.'

_publ_section_title
;
 Refinement of the crystal structure of krausite: a mineral with an
 interpolyhedral oxygen-oxygen contact shorter than the hydrogen bond
;
_journal_name_full 'American Mineralogist'
_journal_page_first 202
_journal_page_last 205
_journal_volume 71
_journal_year 1986
_chemical_formula_sum 'Fe H2 K O9 S2'
_chemical_name_mineral Krausite
_space_group_IT_number 11
_symmetry_space_group_name_Hall '-P 2yb'
_symmetry_space_group_name_H-M 'P 1 21/m 1'
_cell_angle_alpha 90
_cell_angle_beta 102.76
_cell_angle_gamma 90
_cell_length_a 7.920
_cell_length_b 5.146
_cell_length_c 9.014
_cell_formula_units_Z 2
_cell_volume 358.305
_database_code_amcsd 0001008
_exptl_crystal_density_diffrn 2.828
_cod_original_formula_sum 'K Fe S2 O9 H2'
_cod_database_code 9000986

loop_
_space_group_symop_operation_xyz
x,y,z
x,1/2-y,z
-x,1/2+y,-z
-x,-y,-z

loop_
_atom_site_aniso_label
_atom_site_aniso_U_11
_atom_site_aniso_U_22
_atom_site_aniso_U_33
_atom_site_aniso_U_12
_atom_site_aniso_U_13
_atom_site_aniso_U_23
K 0.01355 0.02444 0.02318 0.00000 0.00228 0.00000
Fe 0.01571 0.01254 0.01507 0.00000 0.00367 0.00000
S1 0.01583 0.01279 0.01976 0.00000 0.00013 0.00000
O1 0.03394 0.02343 0.02267 0.00000 0.00582 0.00000
O2 0.01444 0.03103 0.04015 0.00000 -0.00317 0.00000
O3 0.02331 0.01545 0.02647 0.00798 0.00823 0.00481
S2 0.01254 0.01026 0.01495 0.00000 0.00393 0.00000
O4 0.02254 0.01153 0.01608 0.00000 0.00646 0.00000
O5 0.01153 0.03217 0.02748 0.00000 -0.00089 0.00000
O6 0.02178 0.01558 0.02419 -0.00494 0.01076 -0.00583
O7 0.03546 0.02254 0.02128 0.00000 0.00240 0.00000

loop_
_atom_site_label
_atom_site_fract_x
_atom_site_fract_y
_atom_site_fract_z
_atom_site_U_iso_or_equiv
K 0.57460 0.25000 0.21500 ?
Fe 0.08960 0.25000 0.22780 ?
S1 0.66530 0.25000 0.65310 ?
O1 0.73990 0.25000 0.51910 ?
O2 0.47940 0.25000 0.62100 ?
O3 0.72870 0.01790 0.74990 ?
S2 0.15540 0.25000 0.88170 ?
O4 0.06190 0.25000 0.00620 ?
O5 0.34140 0.25000 0.93540 ?
O6 0.10140 0.01670 0.78610 ?
O7 0.10350 0.25000 0.45540 ?
H 0.14500 0.36800 0.48800 0.00887

loop_
_cod_related_entry_id
_cod_related_entry_database
_cod_related_entry_code
1 AMCSD 0001008
